data_4103773
loop_
_publ_author_name
'Susan K. Hanson'
'R. Tom Baker'
'John C. Gordon'
'Brian L. Scott'
'Andrew D. Sutton'
'David L. Thorn'

_publ_section_title
;
 Aerobic Oxidation of Pinacol by Vanadium(V) Dipicolinate Complexes:
 Evidence for Reduction to Vanadium(III)
;
_journal_name_full 'Journal of the American Chemical Society'
_journal_page_first 428
_journal_page_last 429
_journal_paper_doi 10.1021/ja807522n
_journal_volume 131
_journal_year 2009
_chemical_formula_sum 'C13 H15 N O6 V'
_chemical_formula_weight 332.20
_chemical_name_systematic
; 
 ? 
;
_space_group_IT_number 14
_symmetry_cell_setting monoclinic
_symmetry_space_group_name_Hall '-P 2yn'
_symmetry_space_group_name_H-M 'P 1 21/n 1'
_atom_sites_solution_hydrogens geom
_atom_sites_solution_primary direct
_atom_sites_solution_secondary difmap
_audit_creation_method SHELXL-97
_cell_angle_alpha 90.00
_cell_angle_beta 90.204(3)
_cell_angle_gamma 90.00
_cell_formula_units_Z 4
_cell_length_a 6.2898(13)
_cell_length_b 16.096(3)
_cell_length_c 14.357(3)
_cell_measurement_temperature 141(2)
_cell_volume 1453.5(5)
_computing_cell_refinement 'SAINT 4.05 (Bruker, 1996)'
_computing_data_collection 'SMART 4.210 (Bruker, 1996)'
_computing_data_reduction 'SAINT 4.05 (Bruker, 1996)'
_computing_molecular_graphics 'SHELXTL 6.10 (Bruker, 2001)'
_computing_publication_material 'SHELXTL 6.10 (Bruker, 2001)'
_computing_structure_refinement 'SHELXL-97 (Sheldrick, 1997)'
_computing_structure_solution 'SHELXS-97 (Sheldrick, 1997)'
_diffrn_ambient_temperature 141(2)
_diffrn_measured_fraction_theta_full 0.998
_diffrn_measured_fraction_theta_max 0.997
_diffrn_measurement_device_type 'Bruker SMART 1k CCD'
_diffrn_measurement_method '\f scans'
_diffrn_radiation_monochromator graphite
_diffrn_radiation_source 'fine-focus sealed tube'
_diffrn_radiation_type MoK\a
_diffrn_radiation_wavelength 0.71073
_diffrn_reflns_av_R_equivalents 0.0475
_diffrn_reflns_av_sigmaI/netI 0.0354
_diffrn_reflns_limit_h_max 7
_diffrn_reflns_limit_h_min -7
_diffrn_reflns_limit_k_max 19
_diffrn_reflns_limit_k_min -19
_diffrn_reflns_limit_l_max 17
_diffrn_reflns_limit_l_min -17
_diffrn_reflns_number 13723
_diffrn_reflns_theta_full 25.00
_diffrn_reflns_theta_max 25.05
_diffrn_reflns_theta_min 1.90
_diffrn_standards_decay_% 0
_diffrn_standards_interval_count 0
_diffrn_standards_interval_time 0
_diffrn_standards_number 0
_exptl_absorpt_coefficient_mu 0.708
_exptl_absorpt_correction_T_max 0.9455
_exptl_absorpt_correction_T_min 0.8598
_exptl_absorpt_correction_type multi-scan
_exptl_absorpt_process_details 'SADABS 2.03 (Sheldrick, 2001)'
_exptl_crystal_colour yellow
_exptl_crystal_density_diffrn 1.518
_exptl_crystal_density_method 'not measured'
_exptl_crystal_description parallelepiped
_exptl_crystal_F_000 684
_exptl_crystal_size_max 0.22
_exptl_crystal_size_mid 0.12
_exptl_crystal_size_min 0.08
_refine_diff_density_max 0.674
_refine_diff_density_min -0.402
_refine_diff_density_rms 0.071
_refine_ls_extinction_method none
_refine_ls_goodness_of_fit_ref 1.528
_refine_ls_hydrogen_treatment constr
_refine_ls_matrix_type full
_refine_ls_number_parameters 199
_refine_ls_number_reflns 2577
_refine_ls_number_restraints 0
_refine_ls_restrained_S_all 1.528
_refine_ls_R_factor_all 0.0568
_refine_ls_R_factor_gt 0.0427
_refine_ls_shift/su_max 0.001
_refine_ls_shift/su_mean 0.000
_refine_ls_structure_factor_coef Fsqd
_refine_ls_weighting_details 'calc w=1/[\s^2^(Fo^2^)+(0.0381P)^2^+0.0000P] where P=(Fo^2^+2Fc^2^)/3'
_refine_ls_weighting_scheme calc
_refine_ls_wR_factor_gt 0.0971
_refine_ls_wR_factor_ref 0.0998
_reflns_number_gt 2148
_reflns_number_total 2577
_reflns_threshold_expression >2sigma(I)
_cod_data_source_file ja807522n_si_001.cif
_cod_data_source_block xpl066
_cod_original_sg_symbol_H-M 'P 21/n'
_cod_database_code 4103773

loop_
_symmetry_equiv_pos_as_xyz
'x, y, z'
'-x+1/2, y+1/2, -z+1/2'
'-x, -y, -z'
'x-1/2, -y-1/2, z-1/2'

loop_
_atom_site_label
_atom_site_type_symbol
_atom_site_fract_x
_atom_site_fract_y
_atom_site_fract_z
_atom_site_U_iso_or_equiv
_atom_site_adp_type
_atom_site_occupancy
_atom_site_symmetry_multiplicity
_atom_site_calc_flag
_atom_site_refinement_flags
V1 V 0.24011(8) 0.66474(3) 0.23257(3) 0.01217(16) Uani 1 1 d .
O1 O 0.5062(3) 0.62468(11) 0.17807(13) 0.0145(4) Uani 1 1 d .
O2 O 0.7301(3) 0.61916(12) 0.05728(13) 0.0157(5) Uani 1 1 d .
O3 O -0.0339(3) 0.72079(11) 0.22036(13) 0.0141(4) Uani 1 1 d .
O4 O -0.2453(3) 0.80816(12) 0.14008(13) 0.0173(5) Uani 1 1 d .
O5 O 0.0902(3) 0.56342(11) 0.14635(13) 0.0133(4) Uani 1 1 d .
O6 O 0.1861(3) 0.58581(12) 0.31575(13) 0.0165(5) Uani 1 1 d .
O7 O 0.3455(3) 0.73434(12) 0.29603(13) 0.0182(5) Uani 1 1 d .
N1 N 0.2462(3) 0.71624(14) 0.10102(15) 0.0107(5) Uani 1 1 d .
C1 C 0.5672(5) 0.64327(17) 0.0938(2) 0.0145(6) Uani 1 1 d .
C2 C 0.4094(4) 0.69893(17) 0.04508(19) 0.0118(6) Uani 1 1 d .
C3 C 0.4141(4) 0.72879(18) -0.04515(19) 0.0144(6) Uani 1 1 d .
H3 H 0.5287 0.7177 -0.0840 0.017 Uiso 1 1 calc R
C4 C 0.2423(4) 0.77591(17) -0.07626(19) 0.0143(6) Uani 1 1 d .
H4 H 0.2408 0.7961 -0.1370 0.017 Uiso 1 1 calc R
C5 C 0.0724(4) 0.79310(16) -0.01692(19) 0.0142(6) Uani 1 1 d .
H5 H -0.0425 0.8249 -0.0370 0.017 Uiso 1 1 calc R
C6 C 0.0802(4) 0.76140(17) 0.07263(19) 0.0120(6) Uani 1 1 d .
C7 C -0.0852(4) 0.76700(17) 0.14797(19) 0.0133(6) Uani 1 1 d .
C8 C 0.0985(5) 0.48385(17) 0.1964(2) 0.0153(6) Uani 1 1 d .
C9 C 0.0711(5) 0.50781(18) 0.3013(2) 0.0178(7) Uani 1 1 d .
C10 C 0.3149(5) 0.44579(18) 0.1772(2) 0.0177(7) Uani 1 1 d .
H10A H 0.4242 0.4817 0.2010 0.027 Uiso 1 1 calc R
H10B H 0.3328 0.4390 0.1113 0.027 Uiso 1 1 calc R
H10C H 0.3245 0.3926 0.2072 0.027 Uiso 1 1 calc R
C11 C -0.0758(5) 0.42741(18) 0.1588(2) 0.0197(7) Uani 1 1 d .
H11A H -0.2121 0.4517 0.1713 0.030 Uiso 1 1 calc R
H11B H -0.0666 0.3741 0.1886 0.030 Uiso 1 1 calc R
H11C H -0.0586 0.4207 0.0928 0.030 Uiso 1 1 calc R
C12 C -0.1601(5) 0.52510(19) 0.3278(2) 0.0207(7) Uani 1 1 d .
H12A H -0.2195 0.5652 0.2857 0.031 Uiso 1 1 calc R
H12B H -0.1653 0.5464 0.3902 0.031 Uiso 1 1 calc R
H12C H -0.2405 0.4745 0.3243 0.031 Uiso 1 1 calc R
C13 C 0.1672(5) 0.44435(19) 0.3679(2) 0.0227(7) Uani 1 1 d .
H13A H 0.3123 0.4339 0.3509 0.034 Uiso 1 1 calc R
H13B H 0.0877 0.3935 0.3644 0.034 Uiso 1 1 calc R
H13C H 0.1622 0.4656 0.4303 0.034 Uiso 1 1 calc R

loop_
_atom_site_aniso_label
_atom_site_aniso_U_11
_atom_site_aniso_U_22
_atom_site_aniso_U_33
_atom_site_aniso_U_23
_atom_site_aniso_U_13
_atom_site_aniso_U_12
V1 0.0137(3) 0.0124(3) 0.0104(3) 0.0010(2) -0.00053(19) -0.0005(2)
O1 0.0113(10) 0.0158(11) 0.0165(11) 0.0032(9) -0.0010(8) 0.0010(9)
O2 0.0117(11) 0.0174(11) 0.0180(11) -0.0016(9) 0.0019(8) 0.0032(9)
O3 0.0156(11) 0.0143(10) 0.0124(11) 0.0000(8) 0.0032(8) 0.0021(8)
O4 0.0149(11) 0.0159(11) 0.0212(12) -0.0009(9) 0.0023(9) 0.0054(9)
O5 0.0157(11) 0.0098(10) 0.0144(11) 0.0021(8) 0.0014(8) -0.0012(8)
O6 0.0185(11) 0.0159(11) 0.0152(11) 0.0030(8) 0.0003(9) -0.0015(9)
O7 0.0222(11) 0.0171(11) 0.0152(11) -0.0008(9) -0.0026(9) -0.0025(9)
N1 0.0116(12) 0.0106(12) 0.0100(12) -0.0011(10) -0.0001(10) -0.0018(10)
C1 0.0153(16) 0.0118(15) 0.0163(16) -0.0009(12) -0.0026(13) -0.0035(12)
C2 0.0091(14) 0.0098(14) 0.0165(16) -0.0028(12) 0.0002(12) -0.0017(11)
C3 0.0125(15) 0.0172(16) 0.0136(16) -0.0016(12) 0.0038(12) -0.0030(12)
C4 0.0195(16) 0.0131(15) 0.0104(15) 0.0022(12) -0.0012(12) -0.0040(12)
C5 0.0142(15) 0.0101(15) 0.0183(16) 0.0002(12) -0.0031(12) 0.0011(12)
C6 0.0118(15) 0.0083(14) 0.0158(16) -0.0011(12) -0.0020(12) -0.0004(11)
C7 0.0138(16) 0.0115(15) 0.0144(16) -0.0041(12) -0.0014(12) -0.0041(13)
C8 0.0180(16) 0.0090(15) 0.0188(16) 0.0039(12) -0.0009(12) 0.0015(12)
C9 0.0189(17) 0.0132(16) 0.0215(17) 0.0032(13) 0.0006(13) -0.0015(12)
C10 0.0168(16) 0.0144(16) 0.0220(17) -0.0008(13) 0.0005(13) 0.0023(12)
C11 0.0167(16) 0.0134(16) 0.0290(19) -0.0017(14) -0.0037(13) -0.0016(13)
C12 0.0200(17) 0.0217(18) 0.0205(17) 0.0012(14) 0.0041(13) 0.0005(14)
C13 0.0243(18) 0.0216(18) 0.0223(18) 0.0066(14) -0.0018(14) 0.0015(14)

loop_
_atom_type_symbol
_atom_type_description
_atom_type_scat_dispersion_real
_atom_type_scat_dispersion_imag
_atom_type_scat_source
C C 0.0033 0.0016 'International Tables Vol C Tables 4.2.6.8 and 6.1.1.4'
H H 0.0000 0.0000 'International Tables Vol C Tables 4.2.6.8 and 6.1.1.4'
N N 0.0061 0.0033 'International Tables Vol C Tables 4.2.6.8 and 6.1.1.4'
O O 0.0106 0.0060 'International Tables Vol C Tables 4.2.6.8 and 6.1.1.4'
V V 0.3005 0.5294 'International Tables Vol C Tables 4.2.6.8 and 6.1.1.4'

loop_
_geom_angle_atom_site_label_1
_geom_angle_atom_site_label_2
_geom_angle_atom_site_label_3
_geom_angle
O7 V1 O6 101.48(10)
O7 V1 O3 95.28(9)
O6 V1 O3 102.70(9)
O7 V1 O1 96.07(9)
O6 V1 O1 101.46(9)
O3 V1 O1 150.60(8)
O7 V1 N1 103.46(9)
O6 V1 N1 155.05(9)
O3 V1 N1 75.61(8)
O1 V1 N1 75.40(8)
O7 V1 O5 178.25(9)
O6 V1 O5 76.77(8)
O3 V1 O5 85.27(8)
O1 V1 O5 84.20(7)
N1 V1 O5 78.29(8)
C1 O1 V1 123.28(18)
C7 O3 V1 123.04(17)
C8 O5 V1 110.39(15)
C9 O6 V1 127.84(17)
C6 N1 C2 122.2(2)
C6 N1 V1 118.77(18)
C2 N1 V1 118.93(18)
O2 C1 O1 125.3(3)
O2 C1 C2 122.9(3)
O1 C1 C2 111.8(2)
N1 C2 C3 120.7(3)
N1 C2 C1 110.5(2)
C3 C2 C1 128.7(3)
C2 C3 C4 118.1(3)
C3 C4 C5 120.5(3)
C6 C5 C4 118.0(3)
N1 C6 C5 120.6(2)
N1 C6 C7 110.8(2)
C5 C6 C7 128.5(3)
O4 C7 O3 125.7(3)
O4 C7 C6 122.8(3)
O3 C7 C6 111.4(2)
O5 C8 C10 107.0(2)
O5 C8 C11 108.8(2)
C10 C8 C11 109.9(2)
O5 C8 C9 104.6(2)
C10 C8 C9 112.1(2)
C11 C8 C9 114.0(2)
O6 C9 C13 107.0(2)
O6 C9 C12 106.2(2)
C13 C9 C12 109.9(2)
O6 C9 C8 107.0(2)
C13 C9 C8 113.2(2)
C12 C9 C8 113.1(2)

loop_
_geom_bond_atom_site_label_1
_geom_bond_atom_site_label_2
_geom_bond_distance
V1 O7 1.5876(19)
V1 O6 1.7772(19)
V1 O3 1.9528(19)
V1 O1 1.9594(19)
V1 N1 2.063(2)
V1 O5 2.2522(19)
O1 C1 1.305(3)
O2 C1 1.216(3)
O3 C7 1.317(3)
O4 C7 1.210(3)
O5 C8 1.469(3)
O6 C9 1.463(3)
N1 C6 1.335(3)
N1 C2 1.335(3)
C1 C2 1.507(4)
C2 C3 1.382(4)
C3 C4 1.392(4)
C4 C5 1.397(4)
C5 C6 1.384(4)
C6 C7 1.506(4)
C8 C10 1.519(4)
C8 C11 1.521(4)
C8 C9 1.565(4)
C9 C13 1.523(4)
C9 C12 1.530(4)
